data_4126145
loop_
_publ_author_name
'Braunschweig, Holger'
'Dellermann, Theresa'
'Dewhurst, Rian D.'
'Hupp, Benjamin'
'Kramer, Thomas'
'Mattock, James D.'
'Mies, Jan'
'Phukan, Ashwini K.'
'Steffen, Andreas'
'Vargas, Alfredo'

_publ_section_title
;
 Strongly Phosphorescent Transition Metal \p-Complexes of Boron-Boron
 Triple Bonds.
;
_journal_issue 13
_journal_name_full 'Journal of the American Chemical Society'
_journal_page_first 4887
_journal_page_last 4893
_journal_paper_doi 10.1021/jacs.7b00766
_journal_volume 139
_journal_year 2017
_chemical_formula_moiety 'C54 H72 B2 Cl3 Cu3 N4'
_chemical_formula_sum 'C54 H72 B2 Cl3 Cu3 N4'
_chemical_formula_weight 1095.74
_space_group_crystal_system orthorhombic
_space_group_IT_number 56
_space_group_name_Hall '-P 2ab 2ac'
_space_group_name_H-M_alt 'P c c n'
_symmetry_space_group_name_Hall '-P 2ab 2ac'
_symmetry_space_group_name_H-M 'P c c n'
_atom_sites_solution_hydrogens geom
_atom_sites_solution_primary iterative
_atom_sites_solution_secondary difmap
_audit_creation_method SHELXL-2014/7
_cell_angle_alpha 90
_cell_angle_beta 90
_cell_angle_gamma 90
_cell_formula_units_Z 4
_cell_length_a 14.408(3)
_cell_length_b 15.791(4)
_cell_length_c 24.221(3)
_cell_measurement_reflns_used 8073
_cell_measurement_temperature 103(2)
_cell_measurement_theta_max 26.29
_cell_measurement_theta_min 2.55
_cell_volume 5510.7(19)
_computing_cell_refinement 'Saint+ ver. V8.34A (Bruker AXS)'
_computing_data_collection 'APEX2 ver. 2014.9 (Bruker AXS)'
_computing_data_reduction 'Saint+ ver. V8.34A (Bruker AXS)'
_computing_molecular_graphics 'ShelXLe (Huebschle et all, 2011)'
_computing_publication_material 'SHELXL-2014/7 (Sheldrick, 2014)'
_computing_structure_refinement 'SHELXL-2014/7 (Sheldrick, 2014)'
_computing_structure_solution 'SHELXT (Sheldrick, 2014)'
_diffrn_ambient_temperature 103(2)
_diffrn_detector 'CCD area detector (Apex2)'
_diffrn_detector_area_resol_mean 8.333
_diffrn_measured_fraction_theta_full 1.000
_diffrn_measured_fraction_theta_max 1.000
_diffrn_measurement_device_type 'Bruker X8-APEX II'
_diffrn_measurement_method '\f and \w scans'
_diffrn_radiation_monochromator 'multi-layer mirror'
_diffrn_radiation_type MoK\a
_diffrn_radiation_wavelength 0.71073
_diffrn_reflns_av_R_equivalents 0.0577
_diffrn_reflns_av_unetI/netI 0.0345
_diffrn_reflns_Laue_measured_fraction_full 1.000
_diffrn_reflns_Laue_measured_fraction_max 1.000
_diffrn_reflns_limit_h_max 17
_diffrn_reflns_limit_h_min -18
_diffrn_reflns_limit_k_max 19
_diffrn_reflns_limit_k_min -19
_diffrn_reflns_limit_l_max 29
_diffrn_reflns_limit_l_min -30
_diffrn_reflns_number 38307
_diffrn_reflns_point_group_measured_fraction_full 1.000
_diffrn_reflns_point_group_measured_fraction_max 1.000
_diffrn_reflns_theta_full 26.000
_diffrn_reflns_theta_max 26.372
_diffrn_reflns_theta_min 1.682
_diffrn_source 'rotating-anode (Nonius FR-591)'
_exptl_absorpt_coefficient_mu 1.331
_exptl_absorpt_correction_T_max 0.7454
_exptl_absorpt_correction_T_min 0.5611
_exptl_absorpt_correction_type multi-scan
_exptl_absorpt_process_details 'SadAbs 2014/4 (Bruker AXS)'
_exptl_crystal_colour orange
_exptl_crystal_density_diffrn 1.321
_exptl_crystal_description plate
_exptl_crystal_F_000 2288
_exptl_crystal_size_max 0.251
_exptl_crystal_size_mid 0.246
_exptl_crystal_size_min 0.051
_refine_diff_density_max 0.485
_refine_diff_density_min -0.433
_refine_diff_density_rms 0.067
_refine_ls_extinction_method none
_refine_ls_goodness_of_fit_ref 1.028
_refine_ls_hydrogen_treatment constr
_refine_ls_matrix_type full
_refine_ls_number_parameters 307
_refine_ls_number_reflns 5637
_refine_ls_number_restraints 0
_refine_ls_restrained_S_all 1.028
_refine_ls_R_factor_all 0.0422
_refine_ls_R_factor_gt 0.0316
_refine_ls_shift/su_max 0.001
_refine_ls_shift/su_mean 0.000
_refine_ls_structure_factor_coef Fsqd
_refine_ls_weighting_details 'w=1/[\s^2^(Fo^2^)+(0.0412P)^2^+3.1638P] where P=(Fo^2^+2Fc^2^)/3'
_refine_ls_weighting_scheme calc
_refine_ls_wR_factor_gt 0.0787
_refine_ls_wR_factor_ref 0.0840
_reflns_Friedel_coverage 0.000
_reflns_number_gt 4684
_reflns_number_total 5637
_reflns_threshold_expression 'I > 2\s(I)'
_cod_data_source_file ja7b00766_si_002.cif
_cod_data_source_block 2
_cod_database_code 4126145
_shelx_shelxl_version_number 2014/7
_shelx_space_group_comment
;
The symmetry employed for this shelxl refinement is uniquely defined
by the following loop, which should always be used as a source of
symmetry information in preference to the above space-group names.
They are only intended as comments.
;
_shelx_estimated_absorpt_t_min 0.731
_shelx_estimated_absorpt_t_max 0.935

loop_
_space_group_symop_operation_xyz
'x, y, z'
'-x+1/2, -y+1/2, z'
'-x, y+1/2, -z+1/2'
'x+1/2, -y, -z+1/2'
'-x, -y, -z'
'x-1/2, y-1/2, -z'
'x, -y-1/2, z-1/2'
'-x-1/2, y, z-1/2'

loop_
_atom_site_label
_atom_site_type_symbol
_atom_site_fract_x
_atom_site_fract_y
_atom_site_fract_z
_atom_site_U_iso_or_equiv
_atom_site_adp_type
_atom_site_occupancy
_atom_site_site_symmetry_order
_atom_site_calc_flag
_atom_site_refinement_flags_posn
_atom_site_refinement_flags_adp
_atom_site_refinement_flags_occupancy
Cu1 Cu 0.66249(2) 0.15873(2) 0.32960(2) 0.01615(8) Uani 1 1 d . . .
N1 N 0.59742(11) 0.38153(10) 0.27185(7) 0.0127(3) Uani 1 1 d . . .
Cl1 Cl 0.57057(4) 0.05360(3) 0.32944(2) 0.02478(13) Uani 1 1 d . . .
C1 C 0.63485(13) 0.35197(12) 0.31983(8) 0.0124(4) Uani 1 1 d . . .
B1 B 0.70984(15) 0.28150(15) 0.32738(9) 0.0132(4) Uani 1 1 d . . .
C2 C 0.54237(14) 0.45090(13) 0.28164(9) 0.0185(4) Uani 1 1 d . . .
H2 H 0.5099 0.4833 0.2548 0.022 Uiso 1 1 calc R U .
N2 N 0.59932(12) 0.40342(11) 0.35965(7) 0.0167(4) Uani 1 1 d . . .
Cu2 Cu 0.7500 0.2500 0.40848(2) 0.01501(9) Uani 1 2 d S T P
Cl2 Cl 0.7500 0.2500 0.49639(3) 0.02292(17) Uani 1 2 d S T P
C3 C 0.54324(16) 0.46414(14) 0.33644(9) 0.0226(5) Uani 1 1 d . . .
H3 H 0.5110 0.5076 0.3556 0.027 Uiso 1 1 calc R U .
C4 C 0.60142(14) 0.34577(12) 0.21666(8) 0.0135(4) Uani 1 1 d . . .
C5 C 0.67349(14) 0.37085(13) 0.18192(8) 0.0150(4) Uani 1 1 d . . .
C6 C 0.67112(15) 0.34137(13) 0.12767(9) 0.0200(5) Uani 1 1 d . . .
H6 H 0.7204 0.3550 0.1032 0.024 Uiso 1 1 calc R U .
C9 C 0.52551(14) 0.29764(13) 0.19909(8) 0.0180(4) Uani 1 1 d . . .
C8 C 0.52589(16) 0.27211(15) 0.14401(9) 0.0245(5) Uani 1 1 d . . .
H8 H 0.4753 0.2398 0.1302 0.029 Uiso 1 1 calc R U .
C7 C 0.59805(16) 0.29266(14) 0.10914(9) 0.0234(5) Uani 1 1 d . . .
H7 H 0.5974 0.2731 0.0720 0.028 Uiso 1 1 calc R U .
C10 C 0.74693(15) 0.43291(15) 0.20021(9) 0.0231(5) Uani 1 1 d . . .
H10 H 0.7413 0.4405 0.2411 0.028 Uiso 1 1 calc R U .
C11 C 0.7287(2) 0.51882(17) 0.17253(11) 0.0445(7) Uani 1 1 d . . .
H11A H 0.7727 0.5608 0.1868 0.067 Uiso 1 1 calc R U .
H11B H 0.6652 0.5372 0.1806 0.067 Uiso 1 1 calc R U .
H11C H 0.7367 0.5133 0.1325 0.067 Uiso 1 1 calc R U .
C12 C 0.84361(16) 0.3998(2) 0.18785(11) 0.0375(7) Uani 1 1 d . . .
H12A H 0.8898 0.4385 0.2035 0.056 Uiso 1 1 calc R U .
H12B H 0.8523 0.3961 0.1478 0.056 Uiso 1 1 calc R U .
H12C H 0.8511 0.3435 0.2043 0.056 Uiso 1 1 calc R U .
C13 C 0.44305(15) 0.27767(15) 0.23592(9) 0.0239(5) Uani 1 1 d . . .
H13 H 0.4592 0.2953 0.2744 0.029 Uiso 1 1 calc R U .
C14 C 0.41993(16) 0.18316(15) 0.23685(11) 0.0303(6) Uani 1 1 d . . .
H14A H 0.3688 0.1730 0.2627 0.046 Uiso 1 1 calc R U .
H14B H 0.4746 0.1511 0.2487 0.046 Uiso 1 1 calc R U .
H14C H 0.4015 0.1648 0.1998 0.046 Uiso 1 1 calc R U .
C15 C 0.35812(17) 0.32832(16) 0.21786(13) 0.0379(7) Uani 1 1 d . . .
H15A H 0.3072 0.3185 0.2439 0.057 Uiso 1 1 calc R U .
H15B H 0.3391 0.3102 0.1809 0.057 Uiso 1 1 calc R U .
H15C H 0.3735 0.3888 0.2172 0.057 Uiso 1 1 calc R U .
C16 C 0.60035(15) 0.39497(14) 0.41956(8) 0.0193(5) Uani 1 1 d . . .
C17 C 0.53464(15) 0.34031(14) 0.44310(9) 0.0217(5) Uani 1 1 d . . .
C18 C 0.52169(16) 0.34698(15) 0.49989(9) 0.0266(5) Uani 1 1 d . . .
H18 H 0.4779 0.3113 0.5177 0.032 Uiso 1 1 calc R U .
C19 C 0.57161(17) 0.40459(16) 0.53051(9) 0.0309(6) Uani 1 1 d . . .
H19 H 0.5600 0.4095 0.5690 0.037 Uiso 1 1 calc R U .
C20 C 0.63763(17) 0.45496(16) 0.50655(9) 0.0284(5) Uani 1 1 d . . .
H20 H 0.6726 0.4927 0.5289 0.034 Uiso 1 1 calc R U .
C21 C 0.65442(16) 0.45183(14) 0.44975(9) 0.0237(5) Uani 1 1 d . . .
C22 C 0.47779(16) 0.27789(16) 0.41036(10) 0.0269(5) Uani 1 1 d . . .
H22 H 0.5107 0.2683 0.3746 0.032 Uiso 1 1 calc R U .
C23 C 0.4691(2) 0.19167(17) 0.43902(12) 0.0413(7) Uani 1 1 d . . .
H23A H 0.4404 0.1510 0.4137 0.062 Uiso 1 1 calc R U .
H23B H 0.4306 0.1975 0.4721 0.062 Uiso 1 1 calc R U .
H23C H 0.5310 0.1714 0.4495 0.062 Uiso 1 1 calc R U .
C24 C 0.38158(18) 0.3136(2) 0.39664(12) 0.0444(7) Uani 1 1 d . . .
H24A H 0.3484 0.2738 0.3727 0.067 Uiso 1 1 calc R U .
H24B H 0.3884 0.3680 0.3776 0.067 Uiso 1 1 calc R U .
H24C H 0.3464 0.3218 0.4308 0.067 Uiso 1 1 calc R U .
C25 C 0.72852(16) 0.50728(17) 0.42410(10) 0.0300(6) Uani 1 1 d . . .
H25 H 0.7399 0.4863 0.3857 0.036 Uiso 1 1 calc R U .
C26 C 0.6962(2) 0.59954(17) 0.42002(12) 0.0417(7) Uani 1 1 d . . .
H26A H 0.7447 0.6336 0.4024 0.063 Uiso 1 1 calc R U .
H26B H 0.6840 0.6216 0.4571 0.063 Uiso 1 1 calc R U .
H26C H 0.6393 0.6024 0.3980 0.063 Uiso 1 1 calc R U .
C27 C 0.81994(19) 0.5014(2) 0.45572(12) 0.0447(7) Uani 1 1 d . . .
H27A H 0.8691 0.5294 0.4345 0.067 Uiso 1 1 calc R U .
H27B H 0.8362 0.4417 0.4612 0.067 Uiso 1 1 calc R U .
H27C H 0.8132 0.5292 0.4917 0.067 Uiso 1 1 calc R U .

loop_
_atom_site_aniso_label
_atom_site_aniso_U_11
_atom_site_aniso_U_22
_atom_site_aniso_U_33
_atom_site_aniso_U_23
_atom_site_aniso_U_13
_atom_site_aniso_U_12
Cu1 0.01523(14) 0.01568(14) 0.01755(14) -0.00043(10) -0.00174(10) -0.00020(10)
N1 0.0135(8) 0.0149(8) 0.0097(8) -0.0001(6) -0.0004(6) 0.0021(7)
Cl1 0.0301(3) 0.0221(3) 0.0221(3) 0.0001(2) -0.0052(2) -0.0102(2)
C1 0.0121(9) 0.0144(10) 0.0105(10) -0.0008(8) 0.0010(7) -0.0007(8)
B1 0.0144(10) 0.0162(11) 0.0090(10) 0.0001(8) -0.0012(9) 0.0000(10)
C2 0.0205(10) 0.0187(11) 0.0165(10) 0.0023(8) -0.0010(8) 0.0101(9)
N2 0.0202(9) 0.0196(9) 0.0102(8) -0.0010(7) -0.0003(7) 0.0083(7)
Cu2 0.01580(18) 0.02043(19) 0.00879(17) 0.000 0.000 0.00175(15)
Cl2 0.0255(4) 0.0340(4) 0.0092(3) 0.000 0.000 0.0148(3)
C3 0.0282(12) 0.0222(11) 0.0173(11) -0.0011(9) 0.0003(9) 0.0145(10)
C4 0.0164(10) 0.0139(10) 0.0101(9) -0.0009(8) -0.0016(8) 0.0033(8)
C5 0.0168(10) 0.0160(10) 0.0121(10) 0.0000(8) -0.0009(8) 0.0005(8)
C6 0.0233(11) 0.0226(11) 0.0139(10) -0.0012(9) 0.0036(9) -0.0013(9)
C9 0.0185(10) 0.0196(11) 0.0160(10) 0.0013(9) -0.0025(8) -0.0008(9)
C8 0.0249(12) 0.0286(12) 0.0199(11) -0.0030(9) -0.0062(9) -0.0080(10)
C7 0.0316(12) 0.0258(12) 0.0128(10) -0.0033(9) -0.0004(9) -0.0033(10)
C10 0.0248(11) 0.0291(12) 0.0153(10) -0.0048(9) 0.0050(9) -0.0109(10)
C11 0.069(2) 0.0254(13) 0.0393(16) -0.0027(12) 0.0048(14) -0.0193(14)
C12 0.0215(12) 0.066(2) 0.0251(13) -0.0118(13) 0.0047(10) -0.0157(13)
C13 0.0189(11) 0.0309(13) 0.0220(11) -0.0011(10) 0.0001(9) -0.0077(10)
C14 0.0203(11) 0.0305(13) 0.0402(15) 0.0130(11) 0.0005(11) -0.0031(10)
C15 0.0235(12) 0.0294(14) 0.0609(19) 0.0063(13) 0.0084(12) -0.0017(11)
C16 0.0245(11) 0.0262(12) 0.0074(9) -0.0019(8) 0.0014(8) 0.0140(10)
C17 0.0214(11) 0.0275(12) 0.0162(11) 0.0025(9) 0.0030(9) 0.0156(9)
C18 0.0294(12) 0.0335(13) 0.0170(11) 0.0060(10) 0.0060(9) 0.0160(11)
C19 0.0392(14) 0.0417(14) 0.0118(10) 0.0019(10) 0.0019(10) 0.0224(12)
C20 0.0372(13) 0.0316(13) 0.0164(11) -0.0083(10) -0.0069(10) 0.0171(11)
C21 0.0263(11) 0.0267(12) 0.0182(11) -0.0034(9) -0.0009(9) 0.0164(10)
C22 0.0244(12) 0.0357(13) 0.0205(11) -0.0007(10) 0.0063(9) 0.0051(11)
C23 0.0476(16) 0.0367(15) 0.0396(16) 0.0049(13) 0.0111(13) 0.0004(13)
C24 0.0278(14) 0.0607(19) 0.0448(17) -0.0018(15) -0.0063(13) 0.0054(13)
C25 0.0287(13) 0.0381(14) 0.0232(12) -0.0106(10) 0.0017(10) 0.0033(11)
C26 0.0458(16) 0.0372(15) 0.0421(16) -0.0001(12) 0.0139(13) 0.0038(13)
C27 0.0344(15) 0.0581(19) 0.0415(16) -0.0225(14) -0.0053(12) 0.0023(14)

loop_
_atom_type_symbol
_atom_type_description
_atom_type_scat_dispersion_real
_atom_type_scat_dispersion_imag
_atom_type_scat_source
C C 0.0033 0.0016 'International Tables Vol C Tables 4.2.6.8 and 6.1.1.4'
H H 0.0000 0.0000 'International Tables Vol C Tables 4.2.6.8 and 6.1.1.4'
B B 0.0013 0.0007 'International Tables Vol C Tables 4.2.6.8 and 6.1.1.4'
N N 0.0061 0.0033 'International Tables Vol C Tables 4.2.6.8 and 6.1.1.4'
Cl Cl 0.1484 0.1585 'International Tables Vol C Tables 4.2.6.8 and 6.1.1.4'
Cu Cu 0.3201 1.2651 'International Tables Vol C Tables 4.2.6.8 and 6.1.1.4'

loop_
_geom_angle_atom_site_label_1
_geom_angle_atom_site_label_2
_geom_angle_atom_site_label_3
_geom_angle
_geom_angle_site_symmetry_1
_geom_angle_site_symmetry_3
B1 Cu1 B1 43.43(12) . 2_655
B1 Cu1 Cl1 160.74(6) . .
B1 Cu1 Cl1 155.69(7) 2_655 .
B1 Cu1 Cu2 50.31(6) . .
B1 Cu1 Cu2 50.25(6) 2_655 .
Cl1 Cu1 Cu2 135.11(2) . .
C1 N1 C2 110.76(16) . .
C1 N1 C4 129.46(16) . .
C2 N1 C4 119.48(16) . .
N2 C1 N1 104.52(16) . .
N2 C1 B1 127.05(17) . .
N1 C1 B1 128.13(17) . .
B1 B1 C1 171.53(18) 2_655 .
B1 B1 Cu1 68.71(16) 2_655 .
C1 B1 Cu1 116.44(14) . .
B1 B1 Cu1 67.86(16) 2_655 2_655
C1 B1 Cu1 107.05(14) . 2_655
Cu1 B1 Cu1 136.45(12) . 2_655
B1 B1 Cu2 68.77(6) 2_655 .
C1 B1 Cu2 117.87(14) . .
Cu1 B1 Cu2 81.03(8) . .
Cu1 B1 Cu2 80.75(8) 2_655 .
C3 C2 N1 106.82(18) . .
C3 C2 H2 126.6 . .
N1 C2 H2 126.6 . .
C1 N2 C3 110.36(16) . .
C1 N2 C16 130.33(17) . .
C3 N2 C16 118.50(17) . .
B1 Cu2 B1 42.46(12) 2_655 .
B1 Cu2 Cl2 158.77(6) 2_655 .
B1 Cu2 Cl2 158.77(6) . .
B1 Cu2 Cu1 48.99(6) 2_655 .
B1 Cu2 Cu1 48.66(6) . .
Cl2 Cu2 Cu1 134.932(10) . .
B1 Cu2 Cu1 48.66(6) 2_655 2_655
B1 Cu2 Cu1 49.00(6) . 2_655
Cl2 Cu2 Cu1 134.930(10) . 2_655
Cu1 Cu2 Cu1 90.138(19) . 2_655
C2 C3 N2 107.51(18) . .
C2 C3 H3 126.2 . .
N2 C3 H3 126.2 . .
C5 C4 C9 123.60(18) . .
C5 C4 N1 118.34(17) . .
C9 C4 N1 117.42(18) . .
C4 C5 C6 117.11(19) . .
C4 C5 C10 121.98(18) . .
C6 C5 C10 120.71(18) . .
C7 C6 C5 120.8(2) . .
C7 C6 H6 119.6 . .
C5 C6 H6 119.6 . .
C8 C9 C4 116.46(19) . .
C8 C9 C13 120.34(19) . .
C4 C9 C13 123.10(18) . .
C7 C8 C9 121.4(2) . .
C7 C8 H8 119.3 . .
C9 C8 H8 119.3 . .
C8 C7 C6 120.5(2) . .
C8 C7 H7 119.7 . .
C6 C7 H7 119.7 . .
C5 C10 C12 111.25(19) . .
C5 C10 C11 109.0(2) . .
C12 C10 C11 112.0(2) . .
C5 C10 H10 108.2 . .
C12 C10 H10 108.2 . .
C11 C10 H10 108.2 . .
C10 C11 H11A 109.5 . .
C10 C11 H11B 109.5 . .
H11A C11 H11B 109.5 . .
C10 C11 H11C 109.5 . .
H11A C11 H11C 109.5 . .
H11B C11 H11C 109.5 . .
C10 C12 H12A 109.5 . .
C10 C12 H12B 109.5 . .
H12A C12 H12B 109.5 . .
C10 C12 H12C 109.5 . .
H12A C12 H12C 109.5 . .
H12B C12 H12C 109.5 . .
C9 C13 C15 110.51(19) . .
C9 C13 C14 112.44(19) . .
C15 C13 C14 109.94(18) . .
C9 C13 H13 107.9 . .
C15 C13 H13 107.9 . .
C14 C13 H13 107.9 . .
C13 C14 H14A 109.5 . .
C13 C14 H14B 109.5 . .
H14A C14 H14B 109.5 . .
C13 C14 H14C 109.5 . .
H14A C14 H14C 109.5 . .
H14B C14 H14C 109.5 . .
C13 C15 H15A 109.5 . .
C13 C15 H15B 109.5 . .
H15A C15 H15B 109.5 . .
C13 C15 H15C 109.5 . .
H15A C15 H15C 109.5 . .
H15B C15 H15C 109.5 . .
C21 C16 C17 124.04(19) . .
C21 C16 N2 117.9(2) . .
C17 C16 N2 117.02(19) . .
C18 C17 C16 116.5(2) . .
C18 C17 C22 119.8(2) . .
C16 C17 C22 123.76(19) . .
C19 C18 C17 120.8(2) . .
C19 C18 H18 119.6 . .
C17 C18 H18 119.6 . .
C20 C19 C18 121.2(2) . .
C20 C19 H19 119.4 . .
C18 C19 H19 119.4 . .
C19 C20 C21 121.1(2) . .
C19 C20 H20 119.4 . .
C21 C20 H20 119.4 . .
C16 C21 C20 116.2(2) . .
C16 C21 C25 123.4(2) . .
C20 C21 C25 120.4(2) . .
C17 C22 C24 111.4(2) . .
C17 C22 C23 112.7(2) . .
C24 C22 C23 110.6(2) . .
C17 C22 H22 107.3 . .
C24 C22 H22 107.3 . .
C23 C22 H22 107.3 . .
C22 C23 H23A 109.5 . .
C22 C23 H23B 109.5 . .
H23A C23 H23B 109.5 . .
C22 C23 H23C 109.5 . .
H23A C23 H23C 109.5 . .
H23B C23 H23C 109.5 . .
C22 C24 H24A 109.5 . .
C22 C24 H24B 109.5 . .
H24A C24 H24B 109.5 . .
C22 C24 H24C 109.5 . .
H24A C24 H24C 109.5 . .
H24B C24 H24C 109.5 . .
C21 C25 C27 111.5(2) . .
C21 C25 C26 111.2(2) . .
C27 C25 C26 110.6(2) . .
C21 C25 H25 107.7 . .
C27 C25 H25 107.7 . .
C26 C25 H25 107.7 . .
C25 C26 H26A 109.5 . .
C25 C26 H26B 109.5 . .
H26A C26 H26B 109.5 . .
C25 C26 H26C 109.5 . .
H26A C26 H26C 109.5 . .
H26B C26 H26C 109.5 . .
C25 C27 H27A 109.5 . .
C25 C27 H27B 109.5 . .
H27A C27 H27B 109.5 . .
C25 C27 H27C 109.5 . .
H27A C27 H27C 109.5 . .
H27B C27 H27C 109.5 . .

loop_
_geom_bond_atom_site_label_1
_geom_bond_atom_site_label_2
_geom_bond_distance
_geom_bond_site_symmetry_2
Cu1 B1 2.056(2) .
Cu1 B1 2.068(2) 2_655
Cu1 Cl1 2.1236(7) .
Cu1 Cu2 2.7049(4) .
N1 C1 1.363(2) .
N1 C2 1.373(3) .
N1 C4 1.452(2) .
C1 N2 1.361(3) .
C1 B1 1.562(3) .
B1 B1 1.526(4) 2_655
B1 Cu1 2.068(2) 2_655
B1 Cu2 2.107(2) .
C2 C3 1.344(3) .
C2 H2 0.9500 .
N2 C3 1.374(3) .
N2 C16 1.457(3) .
Cu2 B1 2.107(2) 2_655
Cu2 Cl2 2.1294(8) .
Cu2 Cu1 2.7049(4) 2_655
C3 H3 0.9500 .
C4 C5 1.394(3) .
C4 C9 1.398(3) .
C5 C6 1.394(3) .
C5 C10 1.509(3) .
C6 C7 1.379(3) .
C6 H6 0.9500 .
C9 C8 1.394(3) .
C9 C13 1.519(3) .
C8 C7 1.378(3) .
C8 H8 0.9500 .
C7 H7 0.9500 .
C10 C12 1.517(3) .
C10 C11 1.536(4) .
C10 H10 1.0000 .
C11 H11A 0.9800 .
C11 H11B 0.9800 .
C11 H11C 0.9800 .
C12 H12A 0.9800 .
C12 H12B 0.9800 .
C12 H12C 0.9800 .
C13 C15 1.526(3) .
C13 C14 1.529(3) .
C13 H13 1.0000 .
C14 H14A 0.9800 .
C14 H14B 0.9800 .
C14 H14C 0.9800 .
C15 H15A 0.9800 .
C15 H15B 0.9800 .
C15 H15C 0.9800 .
C16 C21 1.396(3) .
C16 C17 1.402(3) .
C17 C18 1.392(3) .
C17 C22 1.507(3) .
C18 C19 1.377(4) .
C18 H18 0.9500 .
C19 C20 1.369(4) .
C19 H19 0.9500 .
C20 C21 1.398(3) .
C20 H20 0.9500 .
C21 C25 1.514(3) .
C22 C24 1.533(3) .
C22 C23 1.533(4) .
C22 H22 1.0000 .
C23 H23A 0.9800 .
C23 H23B 0.9800 .
C23 H23C 0.9800 .
C24 H24A 0.9800 .
C24 H24B 0.9800 .
C24 H24C 0.9800 .
C25 C27 1.526(3) .
C25 C26 1.533(4) .
C25 H25 1.0000 .
C26 H26A 0.9800 .
C26 H26B 0.9800 .
C26 H26C 0.9800 .
C27 H27A 0.9800 .
C27 H27B 0.9800 .
C27 H27C 0.9800 .

loop_
_geom_torsion_atom_site_label_1
_geom_torsion_atom_site_label_2
_geom_torsion_atom_site_label_3
_geom_torsion_atom_site_label_4
_geom_torsion
_geom_torsion_site_symmetry_4
C2 N1 C1 N2 1.7(2) .
C4 N1 C1 N2 -171.92(18) .
C2 N1 C1 B1 -172.34(19) .
C4 N1 C1 B1 14.1(3) .
N2 C1 B1 Cu1 102.2(2) .
N1 C1 B1 Cu1 -85.0(2) .
N2 C1 B1 Cu1 -80.0(2) 2_655
N1 C1 B1 Cu1 92.8(2) 2_655
N2 C1 B1 Cu2 8.4(3) .
N1 C1 B1 Cu2 -178.81(16) .
C1 N1 C2 C3 -1.4(2) .
C4 N1 C2 C3 172.92(18) .
N1 C1 N2 C3 -1.3(2) .
B1 C1 N2 C3 172.8(2) .
N1 C1 N2 C16 167.9(2) .
B1 C1 N2 C16 -18.0(3) .
N1 C2 C3 N2 0.5(3) .
C1 N2 C3 C2 0.5(3) .
C16 N2 C3 C2 -170.19(19) .
C1 N1 C4 C5 -91.3(2) .
C2 N1 C4 C5 95.6(2) .
C1 N1 C4 C9 97.5(2) .
C2 N1 C4 C9 -75.6(2) .
C9 C4 C5 C6 -4.0(3) .
N1 C4 C5 C6 -174.52(18) .
C9 C4 C5 C10 171.1(2) .
N1 C4 C5 C10 0.5(3) .
C4 C5 C6 C7 2.8(3) .
C10 C5 C6 C7 -172.3(2) .
C5 C4 C9 C8 2.2(3) .
N1 C4 C9 C8 172.87(18) .
C5 C4 C9 C13 -174.08(19) .
N1 C4 C9 C13 -3.4(3) .
C4 C9 C8 C7 0.7(3) .
C13 C9 C8 C7 177.1(2) .
C9 C8 C7 C6 -1.8(4) .
C5 C6 C7 C8 -0.1(3) .
C4 C5 C10 C12 130.5(2) .
C6 C5 C10 C12 -54.7(3) .
C4 C5 C10 C11 -105.5(2) .
C6 C5 C10 C11 69.3(3) .
C8 C9 C13 C15 -68.5(3) .
C4 C9 C13 C15 107.7(2) .
C8 C9 C13 C14 54.8(3) .
C4 C9 C13 C14 -129.1(2) .
C1 N2 C16 C21 111.1(2) .
C3 N2 C16 C21 -80.4(3) .
C1 N2 C16 C17 -79.9(3) .
C3 N2 C16 C17 88.7(2) .
C21 C16 C17 C18 2.5(3) .
N2 C16 C17 C18 -165.80(18) .
C21 C16 C17 C22 -178.8(2) .
N2 C16 C17 C22 12.9(3) .
C16 C17 C18 C19 -0.1(3) .
C22 C17 C18 C19 -178.8(2) .
C17 C18 C19 C20 -2.3(3) .
C18 C19 C20 C21 2.3(3) .
C17 C16 C21 C20 -2.5(3) .
N2 C16 C21 C20 165.72(18) .
C17 C16 C21 C25 176.8(2) .
N2 C16 C21 C25 -15.0(3) .
C19 C20 C21 C16 0.0(3) .
C19 C20 C21 C25 -179.3(2) .
C18 C17 C22 C24 81.7(3) .
C16 C17 C22 C24 -96.9(3) .
C18 C17 C22 C23 -43.3(3) .
C16 C17 C22 C23 138.1(2) .
C16 C21 C25 C27 -130.4(2) .
C20 C21 C25 C27 48.9(3) .
C16 C21 C25 C26 105.6(3) .
C20 C21 C25 C26 -75.2(3) .
